data_1572562
loop_
_publ_author_name
'Spie&#xdf;, Philipp'
'Brze&#x15b;kiewicz, Jakub'
'Maulide, Nuno'

_publ_section_title
;
 Deprotective Lossen rearrangement: a direct and general transformation of
 Nms-amides to unsymmetrical ureas.
;
_journal_issue 38
_journal_name_full 'Chemical science'
_journal_page_first 15799
_journal_page_last 15803
_journal_paper_doi 10.1039/d4sc04974h
_journal_volume 15
_journal_year 2024
_chemical_formula_sum 'C24 H24 N4 O4'
_chemical_formula_weight 432.47
_space_group_crystal_system monoclinic
_space_group_IT_number 14
_space_group_name_Hall '-P 2ybc'
_space_group_name_H-M_alt 'P 1 21/c 1'
_symmetry_cell_setting monoclinic
_atom_sites_solution_hydrogens geom
_atom_sites_solution_primary dual
_audit_creation_date 2023-06-11
_audit_creation_method 'STOE LANA'
_audit_update_record
;
2023-06-12 deposited with the CCDC.	2024-09-05 downloaded from the CCDC.
;
_cell_angle_alpha 90
_cell_angle_beta 105.852(5)
_cell_angle_gamma 90
_cell_formula_units_Z 4
_cell_length_a 21.3525(12)
_cell_length_b 8.6525(5)
_cell_length_c 11.7801(8)
_cell_measurement_reflns_used 14561
_cell_measurement_temperature 100
_cell_measurement_theta_max 69.39
_cell_measurement_theta_min 6.44
_cell_volume 2093.6(2)
_computing_cell_refinement
;
X-Area Recipe 1.37.0.0 (STOE, 2021)
;
_computing_data_collection
;
X-Area Pilatus3_SV 1.31.186.0 (STOE, 2022)
;
_computing_data_reduction '  X-Area Integrate 2.5.3.0 (STOE, 2021)  X-Area LANA 2.7.5.0 (STOE, 2022)'
_computing_molecular_graphics 'ShelXle (H\"ubschle 2011)'
_computing_publication_material
;
STOE & Cie GmbH, X-Area, software package for collecting single-crystal or
multi-domain crystal data on STOE area-detector diffractometers, for image 
processing, for the correction and scaling of reflection intensities and 
for outlier rejection, version 2.1, Darmstadt 2022
;
_computing_structure_refinement 'SHELXL-2018/3 (Sheldrick, 2018)'
_computing_structure_solution 'SHELXT 2018/2 (Sheldrick, 2018)'
_diffrn_ambient_temperature 100
_diffrn_detector 'EIGER2 500K'
_diffrn_detector_area_resol_mean 13.33
_diffrn_measured_fraction_theta_full 0.974
_diffrn_measured_fraction_theta_max 0.965
_diffrn_measurement_details ' 6000 frames, detector distance = 40 mm'
_diffrn_measurement_device 'Eulerian 4-circle diffractometer'
_diffrn_measurement_device_type 'STOE STADIVARI'
_diffrn_measurement_method 'rotation method, \w scans'
_diffrn_measurement_specimen_support 'MiTeGen micromount'
_diffrn_radiation_collimation '1.2 mm, 0.6 diameter'
_diffrn_radiation_monochromator 'Graded multilayer mirror'
_diffrn_radiation_polarisn_norm 270
_diffrn_radiation_probe x-ray
_diffrn_radiation_type 'Cu K\a'
_diffrn_radiation_wavelength 1.54186
_diffrn_reflns_av_R_equivalents 0.0942
_diffrn_reflns_av_unetI/netI 0.0684
_diffrn_reflns_Laue_measured_fraction_full 0.974
_diffrn_reflns_Laue_measured_fraction_max 0.965
_diffrn_reflns_limit_h_max 25
_diffrn_reflns_limit_h_min -24
_diffrn_reflns_limit_k_max 10
_diffrn_reflns_limit_k_min -6
_diffrn_reflns_limit_l_max 8
_diffrn_reflns_limit_l_min -14
_diffrn_reflns_number 19219
_diffrn_reflns_point_group_measured_fraction_full 0.974
_diffrn_reflns_point_group_measured_fraction_max 0.965
_diffrn_reflns_theta_full 67.679
_diffrn_reflns_theta_max 68.588
_diffrn_reflns_theta_min 4.305
_diffrn_source 'Primux 100 micro'
_diffrn_source_current 1.00
_diffrn_source_power 0.050
_diffrn_source_voltage 50
_exptl_absorpt_coefficient_mu 0.780
_exptl_absorpt_correction_T_max 0.9952
_exptl_absorpt_correction_T_min 0.7974
_exptl_absorpt_correction_type multi-scan
_exptl_absorpt_process_details
;
STOE LANA, absorption correction by scaling of reflection intensities.
J. Koziskova, F. Hahn, J. Richter, J. Kozisek, "Comparison of different
absorption corrections on the model structure of tetrakis(\m~2~-acetato)-
diaqua-di-copper(II)", Acta Chimica Slovaca, vol. 9, no. 2, 2016, pp. 136 - 140.
Afterwards a spherical absorption correction was performed within STOE LANA.
;
_exptl_crystal_colour clear
_exptl_crystal_density_diffrn 1.372
_exptl_crystal_density_method 'not measured'
_exptl_crystal_description blade
_exptl_crystal_F_000 912
_exptl_crystal_size_max 0.240
_exptl_crystal_size_mid 0.050
_exptl_crystal_size_min 0.010
_exptl_crystal_size_rad 0.031
_refine_diff_density_max 0.332
_refine_diff_density_min -0.423
_refine_diff_density_rms 0.102
_refine_ls_extinction_coef 0.0027(3)
_refine_ls_extinction_expression Fc^*^=kFc[1+0.001xFc^2^\l^3^/sin(2\q)]^-1/4^
_refine_ls_extinction_method 'SHELXL-2018/3 (Sheldrick 2018)'
_refine_ls_goodness_of_fit_ref 1.039
_refine_ls_hydrogen_treatment constr
_refine_ls_matrix_type full
_refine_ls_number_parameters 290
_refine_ls_number_reflns 3737
_refine_ls_number_restraints 0
_refine_ls_restrained_S_all 1.039
_refine_ls_R_factor_all 0.1117
_refine_ls_R_factor_gt 0.0549
_refine_ls_shift/su_max 0.000
_refine_ls_shift/su_mean 0.000
_refine_ls_structure_factor_coef Fsqd
_refine_ls_weighting_details 'w=1/[\s^2^(Fo^2^)+(0.0753P)^2^] where P=(Fo^2^+2Fc^2^)/3'
_refine_ls_weighting_scheme calc
_refine_ls_wR_factor_gt 0.1138
_refine_ls_wR_factor_ref 0.1470
_reflns_d_resolution_high 0.828
_reflns_d_resolution_low 11.332
_reflns_Friedel_coverage 0.000
_reflns_limit_h_max 8
_reflns_limit_h_min -14
_reflns_limit_k_max 6
_reflns_limit_k_min -10
_reflns_limit_l_max 25
_reflns_limit_l_min -24
_reflns_number_gt 2313
_reflns_number_total 3737
_reflns_threshold_expression 'I > 2\s(I)'
_cod_data_source_file d4sc04974h2.cif
_cod_data_source_block PHSP-1071_a
_cod_depositor_comments 'Adding full bibliography for 1572561--1572562.cif.'
_cod_original_cell_volume 2093.78(22)
_cod_original_sg_symbol_H-M 'P 21/c'
_cod_database_code 1572562
_shelx_shelxl_version_number 2018/3
_audit_contact_author 'J. Richter'
_shelx_space_group_comment
;
The symmetry employed for this shelxl refinement is uniquely defined
by the following loop, which should always be used as a source of
symmetry information in preference to the above space-group names.
They are only intended as comments.
;
_stoe_detector_size_x '7.7 cm'
_stoe_detector_size_y '3.8 cm'
_stoe_detector_pixelsize_x '0.075 mm'
_stoe_detector_pixelsize_y '0.075 mm'
_stoe_detector_distance '40.0 mm'
_stoe_measurement_identifier PHSP1071
_stoe_measurement_tube_power '50.0 W'
_stoe_measurement_total_run_number 30
_stoe_measurement_total_frame_number 6000
_stoe_measurement_min_exposure_per_frame '10.0 s'
_stoe_measurement_max_exposure_per_frame '10.0 s'
_stoe_measurement_mean_exposure_per_frame '10.0 s'
_stoe_measurement_total_exposure_time '16.7 h'
_stoe_evaluation_integration_a 14.0
_stoe_evaluation_integration_b 1.0
_stoe_evaluation_integration_ems 0.050
_stoe_evaluation_lana_point_group 2/m
_stoe_evaluation_lana_fs_max_order 3
_stoe_evaluation_lana_dxs_max_order -
_stoe_evaluation_lana_dys_max_order -
_stoe_evaluation_lana_bis_l_even_max -
_stoe_evaluation_lana_bis_l_odd_max -
_stoe_evaluation_lana_bos_l_even_max 4
_stoe_evaluation_lana_bos_l_odd_max 1
_stoe_evaluation_lana_or_c1 0.050
_stoe_evaluation_lana_or_c2 0
_stoe_evaluation_lana_or_c3 0
_stoe_evaluation_lana_or_c4 1.0
_stoe_evaluation_lana_max_2theta_available 137.2
_stoe_evaluation_lana_max_2theta_desired 137.2
_stoe_evaluation_lana_number_refls_total 21436
_stoe_evaluation_lana_number_refls_outliers 1303
_stoe_evaluation_lana_number_refls_after_or 20133
_stoe_evaluation_lana_number_refls_unique 4012
_stoe_evaluation_lana_number_refls_written 20133
_stoe_evaluation_lana_completeness 96.6
_stoe_evaluation_lana_mean_redundancy 5.0
_stoe_evaluation_lana_table
;
#----------------------------------------------------------------------------
2Theta          14.1   28.7   43.3   57.9   72.5   87.1  101.7  116.3  130.9
#----------------------------------------------------------------------------
<Resolution>    5.38   3.01   2.07   1.56   1.30   1.12   1.00   0.91   0.85
N(total)         168    567    803   2866   4425   4155   3608   3124   1720
<Redundancy>     3.7    4.0    2.9    6.6    7.5    5.9    4.7    4.2    3.0
Complet. [%%]    97.5   99.3   99.2   99.8  100.0  100.0   98.4   95.4   85.3
<I/sigma>       63.2   50.4   17.7    8.2    4.7    4.1    3.0    1.8    1.5
R(int)         0.010  0.014  0.032  0.076  0.125  0.141  0.177  0.264  0.325
#----------------------------------------------------------------------------
;
_shelx_estimated_absorpt_t_min 0.835
_shelx_estimated_absorpt_t_max 0.992
_diffrn_measurement_ambient_temperature_device_make 'Oxford Cryostream 800'

loop_
_space_group_symop_operation_xyz
'x, y, z'
'-x, y+1/2, -z+1/2'
'-x, -y, -z'
'x, -y-1/2, z-1/2'

loop_
_atom_site_label
_atom_site_type_symbol
_atom_site_fract_x
_atom_site_fract_y
_atom_site_fract_z
_atom_site_U_iso_or_equiv
_atom_site_adp_type
_atom_site_occupancy
_atom_site_site_symmetry_order
_atom_site_calc_flag
_atom_site_refinement_flags_posn
_atom_site_refinement_flags_adp
_atom_site_refinement_flags_occupancy
_atom_site_disorder_assembly
_atom_site_disorder_group
O1 O 0.32071(9) 0.4159(3) 0.85115(18) 0.0303(5) Uani 1 1 d . . . . .
O2 O 0.47394(9) 0.4215(2) 0.68240(17) 0.0250(5) Uani 1 1 d . . . . .
O3 O -0.18590(9) 0.3874(3) 0.44913(18) 0.0302(5) Uani 1 1 d . . . . .
O4 O -0.03000(9) 0.4103(2) 0.79005(17) 0.0266(5) Uani 1 1 d . . . . .
N1 N 0.44841(11) 0.1994(3) 0.7635(2) 0.0246(6) Uani 1 1 d . . . . .
H1 H 0.462418 0.109659 0.795679 0.030 Uiso 1 1 calc R U . . .
N2 N 0.54781(11) 0.2230(3) 0.7267(2) 0.0247(6) Uani 1 1 d . . . . .
H2 H 0.554637 0.128950 0.755848 0.030 Uiso 1 1 calc R U . . .
N3 N -0.05568(11) 0.1951(3) 0.6762(2) 0.0262(6) Uani 1 1 d . . . . .
H3 H -0.041100 0.108261 0.654057 0.031 Uiso 1 1 calc R U . . .
N4 N 0.04140(11) 0.2068(3) 0.8176(2) 0.0247(6) Uani 1 1 d . . . . .
H4 H 0.046554 0.111609 0.795384 0.030 Uiso 1 1 calc R U . . .
C1 C 0.38057(13) 0.3503(3) 0.8566(3) 0.0237(7) Uani 1 1 d . . . . .
C2 C 0.32985(15) 0.5052(4) 0.9501(3) 0.0326(8) Uani 1 1 d . . . . .
H2A H 0.296704 0.564390 0.969421 0.039 Uiso 1 1 calc R U . . .
C3 C 0.39184(15) 0.4983(4) 1.0162(3) 0.0317(8) Uani 1 1 d . . . . .
H3A H 0.410279 0.550054 1.088804 0.038 Uiso 1 1 calc R U . . .
C4 C 0.42454(15) 0.3969(4) 0.9552(3) 0.0296(7) Uani 1 1 d . . . . .
H4A H 0.469128 0.367949 0.979912 0.036 Uiso 1 1 calc R U . . .
C5 C 0.38243(13) 0.2483(4) 0.7563(3) 0.0263(7) Uani 1 1 d . . . . .
H5A H 0.354967 0.156181 0.756595 0.032 Uiso 1 1 calc R U . . .
H5B H 0.364272 0.304235 0.681200 0.032 Uiso 1 1 calc R U . . .
C6 C 0.48875(13) 0.2901(4) 0.7214(2) 0.0229(7) Uani 1 1 d . . . . .
C7 C 0.59884(13) 0.2936(3) 0.6886(3) 0.0224(6) Uani 1 1 d . . . . .
C8 C 0.66250(13) 0.2681(4) 0.7558(3) 0.0255(7) Uani 1 1 d . . . . .
H8 H 0.670931 0.210775 0.827207 0.031 Uiso 1 1 calc R U . . .
C9 C 0.71380(14) 0.3277(4) 0.7172(3) 0.0295(7) Uani 1 1 d . . . . .
H9 H 0.757436 0.306611 0.760583 0.035 Uiso 1 1 calc R U . . .
C10 C 0.70180(14) 0.4170(4) 0.6166(3) 0.0287(7) Uani 1 1 d . . . . .
H10 H 0.737013 0.460211 0.592569 0.034 Uiso 1 1 calc R U . . .
C11 C 0.63830(14) 0.4435(4) 0.5507(3) 0.0282(7) Uani 1 1 d . . . . .
H11 H 0.630099 0.504385 0.481110 0.034 Uiso 1 1 calc R U . . .
C12 C 0.58633(14) 0.3813(4) 0.5861(3) 0.0249(7) Uani 1 1 d . . . . .
H12 H 0.542809 0.398811 0.540444 0.030 Uiso 1 1 calc R U . . .
C13 C -0.12454(13) 0.3412(4) 0.5129(3) 0.0255(7) Uani 1 1 d . . . . .
C14 C -0.07951(15) 0.4007(4) 0.4650(3) 0.0295(7) Uani 1 1 d . . . . .
H14 H -0.033757 0.385669 0.491953 0.035 Uiso 1 1 calc R U . . .
C15 C -0.11365(15) 0.4910(4) 0.3658(3) 0.0316(7) Uani 1 1 d . . . . .
H15 H -0.094978 0.548348 0.314479 0.038 Uiso 1 1 calc R U . . .
C16 C -0.17695(16) 0.4791(4) 0.3592(3) 0.0337(8) Uani 1 1 d . . . . .
H16 H -0.211008 0.527188 0.300765 0.040 Uiso 1 1 calc R U . . .
C17 C -0.12165(14) 0.2437(4) 0.6182(3) 0.0272(7) Uani 1 1 d . . . . .
H17A H -0.139182 0.302786 0.674672 0.033 Uiso 1 1 calc R U . . .
H17B H -0.149370 0.151237 0.593678 0.033 Uiso 1 1 calc R U . . .
C18 C -0.01604(13) 0.2787(4) 0.7630(3) 0.0241(7) Uani 1 1 d . . . . .
C19 C 0.09328(13) 0.2717(3) 0.9065(3) 0.0243(7) Uani 1 1 d . . . . .
C20 C 0.08377(14) 0.3665(4) 0.9947(3) 0.0268(7) Uani 1 1 d . . . . .
H20 H 0.040907 0.393318 0.996506 0.032 Uiso 1 1 calc R U . . .
C21 C 0.13730(14) 0.4227(4) 1.0810(3) 0.0288(7) Uani 1 1 d . . . . .
H21 H 0.130962 0.490189 1.140463 0.035 Uiso 1 1 calc R U . . .
C22 C 0.19963(15) 0.3803(4) 1.0802(3) 0.0326(8) Uani 1 1 d . . . . .
H22 H 0.235987 0.418190 1.139624 0.039 Uiso 1 1 calc R U . . .
C23 C 0.20918(14) 0.2834(4) 0.9936(3) 0.0292(7) Uani 1 1 d . . . . .
H23 H 0.252061 0.253356 0.994253 0.035 Uiso 1 1 calc R U . . .
C24 C 0.15637(14) 0.2296(4) 0.9055(3) 0.0281(7) Uani 1 1 d . . . . .
H24 H 0.163037 0.164507 0.844924 0.034 Uiso 1 1 calc R U . . .

loop_
_atom_site_aniso_label
_atom_site_aniso_U_11
_atom_site_aniso_U_22
_atom_site_aniso_U_33
_atom_site_aniso_U_23
_atom_site_aniso_U_13
_atom_site_aniso_U_12
O1 0.0256(11) 0.0358(13) 0.0289(12) -0.0019(11) 0.0062(8) 0.0033(9)
O2 0.0262(10) 0.0223(11) 0.0246(12) 0.0014(10) 0.0038(8) 0.0011(8)
O3 0.0248(11) 0.0359(13) 0.0258(12) 0.0008(11) 0.0001(8) 0.0031(9)
O4 0.0291(11) 0.0260(12) 0.0231(11) 0.0007(10) 0.0046(8) 0.0020(9)
N1 0.0257(13) 0.0212(14) 0.0264(14) 0.0045(12) 0.0063(10) 0.0013(10)
N2 0.0243(13) 0.0221(13) 0.0280(14) 0.0046(12) 0.0077(10) 0.0038(10)
N3 0.0243(13) 0.0271(14) 0.0245(14) -0.0017(12) 0.0021(10) 0.0031(10)
N4 0.0263(13) 0.0215(13) 0.0227(13) -0.0029(12) 0.0006(10) 0.0011(10)
C1 0.0238(15) 0.0221(16) 0.0258(16) 0.0022(14) 0.0077(11) 0.0019(12)
C2 0.0408(18) 0.0324(19) 0.0283(18) 0.0002(16) 0.0155(14) 0.0042(14)
C3 0.0433(18) 0.0301(18) 0.0214(17) 0.0000(15) 0.0081(13) -0.0021(14)
C4 0.0311(16) 0.0321(19) 0.0238(17) -0.0009(15) 0.0044(12) 0.0046(13)
C5 0.0214(15) 0.0308(18) 0.0253(16) -0.0004(15) 0.0040(11) -0.0028(12)
C6 0.0248(15) 0.0239(16) 0.0181(15) -0.0045(14) 0.0029(11) -0.0023(12)
C7 0.0256(15) 0.0204(15) 0.0219(16) -0.0047(14) 0.0074(11) -0.0003(12)
C8 0.0259(16) 0.0281(17) 0.0217(16) 0.0006(14) 0.0049(12) -0.0002(12)
C9 0.0254(15) 0.0340(19) 0.0283(18) -0.0015(15) 0.0057(12) 0.0012(12)
C10 0.0290(16) 0.0287(17) 0.0312(17) 0.0006(16) 0.0127(12) -0.0005(13)
C11 0.0325(16) 0.0304(18) 0.0222(16) 0.0011(15) 0.0083(12) 0.0022(13)
C12 0.0273(15) 0.0239(17) 0.0218(16) -0.0023(14) 0.0040(12) 0.0004(12)
C13 0.0239(15) 0.0283(17) 0.0208(16) -0.0029(14) 0.0004(11) 0.0001(12)
C14 0.0291(16) 0.0292(18) 0.0306(18) -0.0006(15) 0.0088(12) 0.0003(12)
C15 0.0415(19) 0.0314(18) 0.0244(17) 0.0008(16) 0.0132(13) 0.0013(14)
C16 0.043(2) 0.0303(19) 0.0230(17) 0.0021(16) 0.0010(13) 0.0057(14)
C17 0.0240(15) 0.0288(18) 0.0268(17) 0.0013(15) 0.0035(12) 0.0025(11)
C18 0.0264(15) 0.0234(16) 0.0221(16) 0.0022(14) 0.0060(12) -0.0013(12)
C19 0.0279(16) 0.0222(16) 0.0208(15) 0.0044(14) 0.0035(11) 0.0022(12)
C20 0.0265(15) 0.0277(17) 0.0253(17) 0.0043(15) 0.0058(12) 0.0023(12)
C21 0.0367(17) 0.0258(17) 0.0213(16) 0.0005(15) 0.0036(12) 0.0011(13)
C22 0.0343(18) 0.0308(19) 0.0262(17) -0.0011(16) -0.0029(13) 0.0000(13)
C23 0.0243(15) 0.0322(18) 0.0281(17) 0.0006(15) 0.0021(12) 0.0014(13)
C24 0.0292(16) 0.0291(17) 0.0253(17) 0.0002(15) 0.0063(12) 0.0015(13)

loop_
_atom_type_symbol
_atom_type_description
_atom_type_scat_dispersion_real
_atom_type_scat_dispersion_imag
_atom_type_scat_source
C C 0.0181 0.0091 'International Tables Vol C Tables 4.2.6.8 and 6.1.1.4'
H H 0.0000 0.0000 'International Tables Vol C Tables 4.2.6.8 and 6.1.1.4'
N N 0.0311 0.0180 'International Tables Vol C Tables 4.2.6.8 and 6.1.1.4'
O O 0.0492 0.0322 'International Tables Vol C Tables 4.2.6.8 and 6.1.1.4'

loop_
_geom_angle_atom_site_label_1
_geom_angle_atom_site_label_2
_geom_angle_atom_site_label_3
_geom_angle
_geom_angle_site_symmetry_1
_geom_angle_site_symmetry_3
_geom_angle_publ_flag
C2 O1 C1 106.1(2) . . ?
C16 O3 C13 106.0(2) . . ?
C6 N1 C5 120.9(3) . . ?
C6 N2 C7 125.2(3) . . ?
C18 N3 C17 122.1(3) . . ?
C18 N4 C19 125.9(3) . . ?
C4 C1 O1 109.7(3) . . ?
C4 C1 C5 134.7(3) . . ?
O1 C1 C5 115.6(2) . . ?
C3 C2 O1 111.0(3) . . ?
C2 C3 C4 106.0(3) . . ?
C1 C4 C3 107.3(3) . . ?
N1 C5 C1 111.3(2) . . ?
O2 C6 N1 123.0(3) . . ?
O2 C6 N2 123.0(3) . . ?
N1 C6 N2 114.0(3) . . ?
C12 C7 C8 120.5(3) . . ?
C12 C7 N2 121.7(2) . . ?
C8 C7 N2 117.7(3) . . ?
C7 C8 C9 119.2(3) . . ?
C10 C9 C8 120.6(3) . . ?
C9 C10 C11 119.9(3) . . ?
C10 C11 C12 120.4(3) . . ?
C7 C12 C11 119.4(3) . . ?
C14 C13 O3 110.0(3) . . ?
C14 C13 C17 134.1(3) . . ?
O3 C13 C17 115.8(2) . . ?
C13 C14 C15 106.8(3) . . ?
C16 C15 C14 106.7(3) . . ?
C15 C16 O3 110.5(3) . . ?
N3 C17 C13 111.8(2) . . ?
O4 C18 N3 122.9(3) . . ?
O4 C18 N4 122.9(3) . . ?
N3 C18 N4 114.2(3) . . ?
C20 C19 C24 120.0(3) . . ?
C20 C19 N4 123.1(3) . . ?
C24 C19 N4 116.8(3) . . ?
C19 C20 C21 119.7(3) . . ?
C22 C21 C20 120.2(3) . . ?
C23 C22 C21 120.2(3) . . ?
C22 C23 C24 120.2(3) . . ?
C23 C24 C19 119.6(3) . . ?

loop_
_geom_bond_atom_site_label_1
_geom_bond_atom_site_label_2
_geom_bond_distance
_geom_bond_site_symmetry_2
_geom_bond_publ_flag
O1 C2 1.368(4) . ?
O1 C1 1.384(3) . ?
O2 C6 1.235(4) . ?
O3 C16 1.378(4) . ?
O3 C13 1.379(3) . ?
O4 C18 1.241(4) . ?
N1 C6 1.355(4) . ?
N1 C5 1.451(4) . ?
N2 C6 1.374(4) . ?
N2 C7 1.424(4) . ?
N3 C18 1.346(4) . ?
N3 C17 1.450(4) . ?
N4 C18 1.369(4) . ?
N4 C19 1.416(4) . ?
C1 C4 1.340(4) . ?
C1 C5 1.484(4) . ?
C2 C3 1.341(4) . ?
C3 C4 1.431(5) . ?
C7 C12 1.390(4) . ?
C7 C8 1.391(4) . ?
C8 C9 1.395(4) . ?
C9 C10 1.378(4) . ?
C10 C11 1.385(4) . ?
C11 C12 1.395(4) . ?
C13 C14 1.343(4) . ?
C13 C17 1.487(4) . ?
C14 C15 1.429(4) . ?
C15 C16 1.336(5) . ?
C19 C20 1.382(4) . ?
C19 C24 1.399(4) . ?
C20 C21 1.393(4) . ?
C21 C22 1.383(4) . ?
C22 C23 1.378(5) . ?
C23 C24 1.388(4) . ?
